data_2243206
loop_
_publ_author_name
'Suchojad, Kamil'
'Do\/lega, Anna'
'Adamus-Grabicka, Angelika'
'Budzisz, El\.zbieta'
'Ma\/lecka, Magdalena'

_publ_section_title
;
 Crystal structures of (<i>E</i>)-3-(4-hydroxybenzylidene)chroman-4-one
 and (<i>E</i>)-3-(3-hydroxybenzylidene)-2-phenylchroman-4-one
;
_journal_coeditor_code RZ5266
_journal_issue 12
_journal_name_full 'Acta Crystallographica Section E'
_journal_page_first 1907
_journal_page_last 1913
_journal_paper_doi 10.1107/S2056989019015639
_journal_volume 75
_journal_year 2019
_chemical_formula_iupac 'C16 H12 O3'
_chemical_formula_moiety 'C16 H12 O3'
_chemical_formula_sum 'C16 H12 O3'
_chemical_formula_weight 252.27
_chemical_melting_point 220
_chemical_name_systematic
;
(<i>E</i>)-3-(4-Hydroxybenzylidene)chroman-4-one
;
_space_group_crystal_system monoclinic
_space_group_IT_number 14
_space_group_name_Hall '-P 2ybc'
_space_group_name_H-M_alt 'P 1 21/c 1'
_atom_sites_solution_hydrogens geom
_atom_sites_solution_primary difmap
_atom_sites_solution_secondary difmap
_audit_creation_method SHELXL-2014/7
_cell_angle_alpha 90
_cell_angle_beta 96.766(5)
_cell_angle_gamma 90
_cell_formula_units_Z 4
_cell_length_a 3.8510(2)
_cell_length_b 22.2541(11)
_cell_length_c 13.7837(9)
_cell_measurement_reflns_used 219
_cell_measurement_temperature 120(2)
_cell_measurement_theta_max 28.90
_cell_measurement_theta_min 4.05
_cell_volume 1173.04(11)
_computing_cell_refinement
;
X-AREA (Stoe & Cie, 2002)
;
_computing_data_collection
;
X-AREA (Stoe & Cie, 2002)
;
_computing_data_reduction
;
X-AREA (Stoe & Cie, 2002), X-RED32 (Stoe & Cie, 2002)
;
_computing_publication_material
;
<i>SHELXL2014/7</i> (Sheldrick, 2015b), publCIF (Westrip, 2010)
;
_computing_structure_refinement
;
<i>SHELXL2014/7</i> (Sheldrick, 2015b)
;
_computing_structure_solution
;
SHELXT (Sheldrick, 2015a)
;
_diffrn_ambient_temperature 120(2)
_diffrn_detector 'image plate (34 cm diameter)'
_diffrn_detector_area_resol_mean 6.67
_diffrn_measured_fraction_theta_full 0.992
_diffrn_measured_fraction_theta_max 0.993
_diffrn_measurement_device '2-circle diffractometer'
_diffrn_measurement_device_type 'STOE IPDS 2T'
_diffrn_measurement_method 'rotation method, \w scans'
_diffrn_radiation_type MoK\a
_diffrn_radiation_wavelength 0.71073
_diffrn_reflns_av_R_equivalents 0.0502
_diffrn_reflns_av_unetI/netI 0.0513
_diffrn_reflns_limit_h_max 4
_diffrn_reflns_limit_h_min -4
_diffrn_reflns_limit_k_max 27
_diffrn_reflns_limit_k_min -27
_diffrn_reflns_limit_l_max 17
_diffrn_reflns_limit_l_min -16
_diffrn_reflns_number 7027
_diffrn_reflns_theta_full 25.242
_diffrn_reflns_theta_max 26.498
_diffrn_reflns_theta_min 3.662
_diffrn_source 'GeniX Mo, 0.05 x 0.05 mm2 microfocus'
_exptl_absorpt_coefficient_mu 0.099
_exptl_absorpt_correction_type none
_exptl_crystal_colour light-yellow
_exptl_crystal_density_diffrn 1.428
_exptl_crystal_description needle
_exptl_crystal_F_000 528
_exptl_crystal_size_max 0.4
_exptl_crystal_size_mid 0.2
_exptl_crystal_size_min 0.1
_refine_diff_density_max 0.186
_refine_diff_density_min -0.186
_refine_ls_extinction_method none
_refine_ls_goodness_of_fit_ref 1.025
_refine_ls_hydrogen_treatment constr
_refine_ls_matrix_type full
_refine_ls_number_parameters 173
_refine_ls_number_reflns 2413
_refine_ls_number_restraints 0
_refine_ls_restrained_S_all 1.025
_refine_ls_R_factor_all 0.0874
_refine_ls_R_factor_gt 0.0483
_refine_ls_shift/su_max 0.000
_refine_ls_shift/su_mean 0.000
_refine_ls_structure_factor_coef Fsqd
_refine_ls_weighting_details 'w=1/[\s^2^(Fo^2^)+(0.0546P)^2^+0.2287P] where P=(Fo^2^+2Fc^2^)/3'
_refine_ls_weighting_scheme calc
_refine_ls_wR_factor_gt 0.1044
_refine_ls_wR_factor_ref 0.1151
_reflns_number_gt 1618
_reflns_number_total 2413
_reflns_threshold_expression 'I > 2\s(I)'
_cod_data_source_file rz5266sup1.cif
_cod_data_source_block I
_cod_original_sg_symbol_H-M 'P 21/c'
_cod_database_code 2243206
_shelx_space_group_comment
;
The symmetry employed for this shelxl refinement is uniquely defined
by the following loop, which should always be used as a source of
symmetry information in preference to the above space-group names.
They are only intended as comments.
;

loop_
_space_group_symop_operation_xyz
'x, y, z'
'-x, y+1/2, -z+1/2'
'-x, -y, -z'
'x, -y-1/2, z-1/2'

loop_
_atom_site_type_symbol
_atom_site_label
_atom_site_fract_x
_atom_site_fract_y
_atom_site_fract_z
_atom_site_U_iso_or_equiv
_atom_site_adp_type
_atom_site_calc_flag
_atom_site_occupancy
O O3 0.5127(4) 0.21588(6) 0.68339(10) 0.0282(4) Uani d 1
H H3 0.5952 0.1823 0.6701 0.042 Uiso calc 1
O O4 -0.1988(4) 0.39218(6) 0.15977(10) 0.0304(4) Uani d 1
O O1 0.2599(4) 0.50810(6) 0.36926(10) 0.0252(4) Uani d 1
C C9 0.1347(5) 0.52849(8) 0.27851(14) 0.0217(4) Uani d 1
C C17 0.3626(5) 0.25884(8) 0.42639(15) 0.0218(4) Uani d 1
H H17 0.4012 0.2441 0.3639 0.026 Uiso calc 1
C C3 0.0393(5) 0.40641(8) 0.32620(14) 0.0207(4) Uani d 1
C C14 0.2335(5) 0.29994(8) 0.60754(15) 0.0216(4) Uani d 1
H H14 0.1846 0.3135 0.6698 0.026 Uiso calc 1
C C11 0.0949(5) 0.34735(8) 0.34238(15) 0.0219(4) Uani d 1
H H11 0.0614 0.3229 0.2856 0.026 Uiso calc 1
C C10 -0.0381(5) 0.49118(8) 0.20685(15) 0.0217(4) Uani d 1
C C12 0.1982(5) 0.31486(8) 0.43307(14) 0.0200(4) Uani d 1
C C13 0.1298(5) 0.33398(8) 0.52539(15) 0.0219(4) Uani d 1
H H13 0.0104 0.3709 0.5318 0.026 Uiso calc 1
C C8 0.2011(6) 0.58826(9) 0.25768(15) 0.0256(5) Uani d 1
H H8 0.3229 0.6133 0.3061 0.031 Uiso calc 1
C C15 0.4089(5) 0.24590(8) 0.59954(15) 0.0208(4) Uani d 1
C C7 0.0889(6) 0.61086(9) 0.16621(16) 0.0277(5) Uani d 1
H H7 0.1330 0.6518 0.1523 0.033 Uiso calc 1
C C4 -0.0782(5) 0.42671(9) 0.22612(14) 0.0216(4) Uani d 1
C C2 0.0920(6) 0.45481(8) 0.40230(15) 0.0227(4) Uani d 1
H H2A -0.1381 0.4662 0.4220 0.027 Uiso calc 1
H H2B 0.2363 0.4387 0.4607 0.027 Uiso calc 1
C C6 -0.0882(6) 0.57486(9) 0.09380(16) 0.0283(5) Uani d 1
H H6 -0.1649 0.5909 0.0311 0.034 Uiso calc 1
C C5 -0.1499(6) 0.51545(9) 0.11493(15) 0.0249(5) Uani d 1
H H5 -0.2708 0.4906 0.0661 0.030 Uiso calc 1
C C16 0.4693(5) 0.22483(8) 0.50797(15) 0.0217(4) Uani d 1
H H16 0.5830 0.1874 0.5018 0.026 Uiso calc 1

loop_
_atom_site_aniso_label
_atom_site_aniso_U_11
_atom_site_aniso_U_22
_atom_site_aniso_U_33
_atom_site_aniso_U_12
_atom_site_aniso_U_13
_atom_site_aniso_U_23
O3 0.0407(9) 0.0236(7) 0.0200(8) 0.0065(7) 0.0022(7) 0.0031(6)
O4 0.0459(10) 0.0235(7) 0.0198(8) -0.0049(7) -0.0044(7) -0.0004(6)
O1 0.0305(8) 0.0209(7) 0.0231(8) -0.0046(6) -0.0020(6) 0.0006(6)
C9 0.0221(11) 0.0231(10) 0.0200(11) 0.0031(8) 0.0023(8) 0.0014(8)
C17 0.0266(11) 0.0229(10) 0.0160(10) -0.0013(8) 0.0025(8) -0.0018(8)
C3 0.0204(10) 0.0223(9) 0.0190(11) -0.0003(8) 0.0015(8) 0.0008(8)
C14 0.0257(11) 0.0199(9) 0.0192(11) -0.0036(8) 0.0030(8) -0.0029(7)
C11 0.0229(11) 0.0242(10) 0.0179(11) -0.0002(8) -0.0003(8) -0.0023(8)
C10 0.0240(11) 0.0200(9) 0.0212(11) 0.0025(8) 0.0036(9) 0.0006(8)
C12 0.0205(10) 0.0215(9) 0.0178(10) -0.0019(8) 0.0009(8) -0.0008(8)
C13 0.0218(10) 0.0192(10) 0.0245(11) -0.0005(8) 0.0015(8) -0.0001(8)
C8 0.0271(12) 0.0228(10) 0.0276(12) -0.0012(8) 0.0052(9) -0.0029(8)
C15 0.0228(10) 0.0198(9) 0.0190(10) -0.0023(8) -0.0010(8) 0.0035(8)
C7 0.0345(13) 0.0200(10) 0.0303(13) 0.0021(9) 0.0111(10) 0.0028(8)
C4 0.0235(11) 0.0234(10) 0.0169(11) 0.0013(8) -0.0014(8) -0.0001(8)
C2 0.0280(11) 0.0203(9) 0.0193(11) -0.0016(8) 0.0000(9) 0.0005(8)
C6 0.0326(12) 0.0275(11) 0.0256(12) 0.0066(9) 0.0070(9) 0.0055(9)
C5 0.0285(12) 0.0250(10) 0.0211(11) 0.0024(8) 0.0024(9) -0.0008(8)
C16 0.0249(11) 0.0169(9) 0.0231(11) 0.0006(8) 0.0024(9) -0.0005(8)

loop_
_atom_type_symbol
_atom_type_description
_atom_type_scat_dispersion_real
_atom_type_scat_dispersion_imag
_atom_type_scat_source
C C 0.0030 0.0020 'International Tables Vol C Tables 4.2.6.8 and 6.1.1.4'
H H 0.0000 0.0000 'International Tables Vol C Tables 4.2.6.8 and 6.1.1.4'
O O 0.0110 0.0060 'International Tables Vol C Tables 4.2.6.8 and 6.1.1.4'

loop_
_geom_angle_atom_site_label_1
_geom_angle_atom_site_label_2
_geom_angle_atom_site_label_3
_geom_angle
C15 O3 H3 109.5
C9 O1 C2 115.95(15)
O1 C9 C8 116.97(18)
O1 C9 C10 122.55(17)
C8 C9 C10 120.40(18)
C16 C17 C12 121.80(19)
C16 C17 H17 119.1
C12 C17 H17 119.1
C11 C3 C4 118.72(18)
C11 C3 C2 125.41(18)
C4 C3 C2 115.86(16)
C13 C14 C15 120.37(19)
C13 C14 H14 119.8
C15 C14 H14 119.8
C3 C11 C12 130.40(19)
C3 C11 H11 114.8
C12 C11 H11 114.8
C5 C10 C9 118.78(18)
C5 C10 C4 120.86(18)
C9 C10 C4 120.22(18)
C13 C12 C17 117.70(18)
C13 C12 C11 124.65(18)
C17 C12 C11 117.57(17)
C14 C13 C12 120.83(18)
C14 C13 H13 119.6
C12 C13 H13 119.6
C7 C8 C9 119.48(19)
C7 C8 H8 120.3
C9 C8 H8 120.3
O3 C15 C14 117.16(18)
O3 C15 C16 122.95(18)
C14 C15 C16 119.89(18)
C8 C7 C6 121.30(19)
C8 C7 H7 119.4
C6 C7 H7 119.4
O4 C4 C10 120.57(18)
O4 C4 C3 123.19(18)
C10 C4 C3 116.22(17)
O1 C2 C3 113.35(16)
O1 C2 H2A 108.9
C3 C2 H2A 108.9
O1 C2 H2B 108.9
C3 C2 H2B 108.9
H2A C2 H2B 107.7
C5 C6 C7 118.8(2)
C5 C6 H6 120.6
C7 C6 H6 120.6
C6 C5 C10 121.3(2)
C6 C5 H5 119.4
C10 C5 H5 119.4
C17 C16 C15 119.31(18)
C17 C16 H16 120.3
C15 C16 H16 120.3

loop_
_geom_bond_atom_site_label_1
_geom_bond_atom_site_label_2
_geom_bond_distance
O3 C15 1.354(2)
O3 H3 0.8400
O4 C4 1.242(2)
O1 C9 1.364(2)
O1 C2 1.450(2)
C9 C8 1.391(3)
C9 C10 1.397(3)
C17 C16 1.378(3)
C17 C12 1.406(3)
C17 H17 0.9500
C3 C11 1.346(3)
C3 C4 1.471(3)
C3 C2 1.501(3)
C14 C13 1.382(3)
C14 C15 1.390(3)
C14 H14 0.9500
C11 C12 1.458(3)
C11 H11 0.9500
C10 C5 1.398(3)
C10 C4 1.471(3)
C12 C13 1.396(3)
C13 H13 0.9500
C8 C7 1.379(3)
C8 H8 0.9500
C15 C16 1.392(3)
C7 C6 1.394(3)
C7 H7 0.9500
C2 H2A 0.9900
C2 H2B 0.9900
C6 C5 1.381(3)
C6 H6 0.9500
C5 H5 0.9500
C16 H16 0.9500

loop_
_geom_hbond_atom_site_label_D
_geom_hbond_atom_site_label_H
_geom_hbond_atom_site_label_A
_geom_hbond_site_symmetry_A
_geom_hbond_distance_DH
_geom_hbond_distance_HA
_geom_hbond_distance_DA
_geom_hbond_angle_DHA
C11 H11 O3 4_465 0.95 2.55 3.264(2) 132.3
C11 H11 O3 4_565KOkO 0.95 2.52 3.194(2) 128.5
O3 H3 O4 4_666 0.84 1.85 2.6852(19) 171.7
C2 H2A O1 1_455 0.99 2.53 3.397(3) 146.7
C11 H11 O4 . 0.95 2.45 2.818(2) 103.2

_cod_database_fobs_code 2243206
